data_4322512
loop_
_publ_author_name
'Morsy A. M. Abu-Youssef'
'Albert Escuer'
'Dante Gatteschi'
'Mohamed A. S. Goher'
'Franz A. Mautner'
'Ramon Vicente'

_publ_section_title
;
 Synthesis, Structural Characterization, Magnetic Behavior, and Single
 Crystal EPR Spectra of Three New One-Dimensional Manganese Azido Systems
 with FM, Alternating FM-AF, and AF Coupling
;
_journal_name_full 'Inorganic Chemistry'
_journal_page_first 5716
_journal_page_last 5723
_journal_paper_doi 10.1021/ic990656x
_journal_volume 38
_journal_year 1999
_chemical_formula_sum 'C12 H9 Mn N7 O'
_chemical_formula_weight 322.20
_chemical_name_common '[Mn(2-Benzoylpyridine)(N3)2]3n'
_chemical_name_systematic
; 
 ? 
;
_space_group_IT_number 14
_symmetry_cell_setting monoclinic
_symmetry_space_group_name_Hall '-P 2yn'
_symmetry_space_group_name_H-M 'P 1 21/n 1'
_atom_sites_solution_hydrogens geom
_atom_sites_solution_primary heavy
_atom_sites_solution_secondary difmap
_audit_creation_method SHELXL
_cell_angle_alpha 90.00
_cell_angle_beta 96.77(3)
_cell_angle_gamma 90.00
_cell_formula_units_Z 12
_cell_length_a 14.413(4)
_cell_length_b 16.157(4)
_cell_length_c 18.478(5)
_cell_measurement_reflns_used 36
_cell_measurement_temperature 293(2)
_cell_measurement_theta_max 15.3
_cell_measurement_theta_min 8.9
_cell_volume 4273(2)
_computing_molecular_graphics 'SHELXTL/PC v.5.0 (Siemens Ind. Aut.)'
_computing_publication_material 'SHELXTL/PC v.5.0 (Siemens Ind. Aut.)'
_computing_structure_refinement 'SHELXL-93 (Sheldrick, 1993)'
_computing_structure_solution 'SHELXS-86 (Sheldrick, 1990)'
_diffrn_ambient_temperature 293(2)
_diffrn_measurement_device 'modified STOE 4-circle diffractometer'
_diffrn_measurement_method 'Omega-scan, delta Omega: 1.00 deg.'
_diffrn_radiation_monochromator graphite
_diffrn_radiation_source 'fine-focus sealed tube'
_diffrn_radiation_type MoK\a
_diffrn_radiation_wavelength 0.71069
_diffrn_reflns_av_R_equivalents 0.0386
_diffrn_reflns_av_sigmaI/netI 0.0461
_diffrn_reflns_limit_h_max 18
_diffrn_reflns_limit_h_min -18
_diffrn_reflns_limit_k_max 20
_diffrn_reflns_limit_k_min -20
_diffrn_reflns_limit_l_max 24
_diffrn_reflns_limit_l_min -23
_diffrn_reflns_number 8230
_diffrn_reflns_theta_max 26.00
_diffrn_reflns_theta_min 2.75
_diffrn_standards_decay_% 12
_diffrn_standards_interval_count 100
_diffrn_standards_interval_time '55 min'
_diffrn_standards_number 3
_exptl_absorpt_coefficient_mu 0.936
_exptl_absorpt_correction_T_max 1.000
_exptl_absorpt_correction_T_min 0.218
_exptl_absorpt_correction_type DIFABS
_exptl_crystal_colour red
_exptl_crystal_density_diffrn 1.503
_exptl_crystal_density_meas 1.50(3)
_exptl_crystal_density_method 'suspension method'
_exptl_crystal_description prism
_exptl_crystal_F_000 1956
_exptl_crystal_size_max 0.55
_exptl_crystal_size_mid 0.28
_exptl_crystal_size_min 0.22
_refine_diff_density_max 0.570
_refine_diff_density_min -0.745
_refine_diff_density_rms 0.111
_refine_ls_extinction_method none
_refine_ls_goodness_of_fit_all 1.140
_refine_ls_goodness_of_fit_obs 1.196
_refine_ls_hydrogen_treatment noref
_refine_ls_matrix_type full
_refine_ls_number_parameters 568
_refine_ls_number_reflns 7050
_refine_ls_number_restraints 0
_refine_ls_restrained_S_all 1.141
_refine_ls_restrained_S_obs 1.196
_refine_ls_R_factor_all 0.0873
_refine_ls_R_factor_obs 0.0669
_refine_ls_shift/esd_max 0.001
_refine_ls_shift/esd_mean 0.000
_refine_ls_structure_factor_coef Fsqd
_refine_ls_weighting_details 'w=1/[\s^2^(Fo^2^)+(0.0708P)^2^+2.7534P] where P=(Fo^2^+2Fc^2^)/3'
_refine_ls_weighting_scheme calc
_refine_ls_wR_factor_all 0.1630
_refine_ls_wR_factor_obs 0.1501
_reflns_number_observed 5566
_reflns_number_total 7085
_reflns_observed_criterion >2sigma(I)
_cod_data_source_file ic990656x_1.cif
_cod_data_source_block GH09X1
_cod_depositor_comments
;
The following automatic conversions were performed:

'_refine_ls_weighting_scheme' value 'calc
w=1/[\s^2^(Fo^2^)+(0.0708P)^2^+2.7534P] where P=(Fo^2^+2Fc^2^)/3' was
changed to 'calc'. New tag '_refine_ls_weighting_details' was
created. The value of the new tag was set to
'w=1/[\s^2^(Fo^2^)+(0.0708P)^2^+2.7534P] where P=(Fo^2^+2Fc^2^)/3'.

Automatic conversion script
Id: cif_fix_values 3143 2015-03-26 13:38:13Z robertas 

The following automatic conversions were performed:

'_atom_sites_solution_primary' value 'heavy-atom method' was changed
to 'heavy'.

Automatic conversion script
Id: cif_fix_values 6452 2018-10-05 10:23:21Z andrius 
;
_cod_database_code 4322512

loop_
_symmetry_equiv_pos_as_xyz
'x, y, z'
'-x+1/2, y+1/2, -z+1/2'
'-x, -y, -z'
'x-1/2, -y-1/2, z-1/2'

loop_
_atom_site_aniso_label
_atom_site_aniso_U_11
_atom_site_aniso_U_22
_atom_site_aniso_U_33
_atom_site_aniso_U_23
_atom_site_aniso_U_13
_atom_site_aniso_U_12
Mn1 0.0446(4) 0.0417(4) 0.0344(3) -0.0010(3) 0.0045(3) -0.0033(3)
Mn2 0.0443(4) 0.0428(4) 0.0348(4) -0.0014(3) 0.0056(3) -0.0003(3)
Mn3 0.0401(4) 0.0456(4) 0.0346(3) -0.0014(3) 0.0045(3) -0.0014(3)
N11 0.050(2) 0.045(2) 0.038(2) 0.004(2) 0.010(2) 0.010(2)
N12 0.057(3) 0.054(3) 0.049(2) -0.003(2) -0.002(2) 0.014(2)
N13 0.111(5) 0.089(4) 0.114(5) -0.023(4) -0.018(4) 0.064(4)
N21 0.052(2) 0.040(2) 0.041(2) 0.001(2) 0.010(2) 0.008(2)
N22 0.058(3) 0.054(3) 0.042(2) 0.000(2) 0.000(2) 0.009(2)
N23 0.127(5) 0.061(3) 0.093(4) -0.020(3) -0.013(3) 0.042(3)
N31 0.041(2) 0.056(2) 0.035(2) -0.006(2) 0.007(2) -0.002(2)
N32 0.048(3) 0.057(3) 0.046(2) 0.000(2) 0.005(2) 0.002(2)
N33 0.046(3) 0.110(4) 0.107(4) 0.003(3) 0.003(3) 0.013(3)
N41 0.038(2) 0.056(3) 0.036(2) -0.003(2) 0.002(2) -0.005(2)
N42 0.041(2) 0.057(3) 0.053(2) -0.002(2) 0.004(2) 0.000(2)
N43 0.049(3) 0.099(4) 0.128(5) -0.010(4) 0.003(3) 0.014(3)
N51 0.041(2) 0.056(2) 0.038(2) -0.008(2) 0.007(2) -0.007(2)
N52 0.044(3) 0.057(3) 0.043(2) -0.004(2) 0.003(2) -0.006(2)
N53 0.044(3) 0.109(4) 0.085(3) -0.007(3) 0.005(2) 0.011(3)
N61 0.050(2) 0.052(2) 0.036(2) 0.002(2) 0.010(2) 0.015(2)
N62 0.056(3) 0.063(3) 0.046(2) 0.000(2) 0.005(2) 0.017(2)
N63 0.106(5) 0.124(5) 0.079(4) -0.004(3) 0.012(3) 0.077(4)
O1 0.069(2) 0.043(2) 0.058(2) 0.008(2) -0.007(2) -0.005(2)
N1 0.050(2) 0.043(2) 0.044(2) 0.002(2) 0.005(2) -0.006(2)
C1 0.053(3) 0.061(3) 0.057(3) 0.008(3) -0.005(2) -0.009(3)
C2 0.081(4) 0.084(5) 0.060(3) 0.004(3) -0.017(3) -0.024(4)
C3 0.099(5) 0.073(4) 0.073(4) -0.017(3) -0.012(4) -0.023(4)
C4 0.086(4) 0.056(3) 0.067(4) -0.007(3) 0.002(3) -0.011(3)
C5 0.054(3) 0.042(3) 0.044(2) 0.001(2) 0.004(2) -0.009(2)
C6 0.050(3) 0.041(3) 0.050(3) 0.001(2) 0.007(2) 0.000(2)
C7 0.061(3) 0.047(3) 0.059(3) 0.004(2) 0.011(3) 0.007(2)
C8 0.076(4) 0.074(4) 0.088(4) 0.019(4) -0.005(3) 0.004(3)
C9 0.118(7) 0.098(6) 0.105(6) 0.040(5) -0.023(5) 0.013(5)
C10 0.169(9) 0.062(5) 0.109(6) 0.030(4) 0.016(6) -0.003(5)
C11 0.131(7) 0.057(4) 0.094(5) 0.013(4) 0.027(5) -0.017(4)
C12 0.076(4) 0.051(3) 0.072(4) 0.002(3) 0.017(3) -0.007(3)
O2 0.062(2) 0.045(2) 0.060(2) 0.004(2) -0.008(2) -0.002(2)
N2 0.046(2) 0.047(2) 0.042(2) 0.000(2) 0.003(2) -0.005(2)
C13 0.055(3) 0.061(3) 0.059(3) 0.008(3) -0.009(2) -0.009(3)
C14 0.060(4) 0.083(5) 0.083(4) 0.008(4) -0.013(3) -0.013(3)
C15 0.066(4) 0.067(4) 0.092(4) 0.003(3) -0.003(3) -0.024(3)
C16 0.062(3) 0.054(3) 0.073(4) 0.005(3) 0.007(3) -0.011(3)
C17 0.052(3) 0.042(3) 0.046(3) 0.003(2) 0.010(2) -0.005(2)
C18 0.052(3) 0.042(3) 0.049(3) -0.001(2) 0.007(2) -0.001(2)
C19 0.056(3) 0.053(3) 0.068(3) 0.009(3) 0.004(3) -0.001(2)
C20 0.070(4) 0.063(4) 0.075(4) 0.011(3) 0.000(3) 0.002(3)
C21 0.087(5) 0.075(5) 0.102(5) 0.039(4) -0.006(4) 0.008(4)
C22 0.075(4) 0.059(4) 0.149(7) 0.039(5) 0.003(5) 0.007(3)
C23 0.075(4) 0.057(4) 0.123(6) 0.001(4) 0.011(4) 0.006(3)
C24 0.066(4) 0.057(3) 0.091(4) 0.002(3) 0.008(3) 0.002(3)
O3 0.062(2) 0.047(2) 0.067(2) 0.004(2) -0.009(2) -0.002(2)
N3 0.044(2) 0.051(2) 0.047(2) -0.006(2) 0.003(2) -0.006(2)
C25 0.053(3) 0.063(3) 0.052(3) 0.000(3) -0.003(2) -0.005(3)
C26 0.050(3) 0.090(5) 0.064(3) -0.012(3) -0.003(3) -0.003(3)
C27 0.064(4) 0.069(4) 0.077(4) -0.022(3) -0.007(3) -0.018(3)
C28 0.062(3) 0.057(3) 0.076(4) -0.011(3) 0.003(3) -0.012(3)
C29 0.051(3) 0.046(3) 0.053(3) -0.005(2) 0.011(2) -0.005(2)
C30 0.054(3) 0.044(3) 0.054(3) -0.006(2) 0.006(2) -0.003(2)
C31 0.075(4) 0.044(3) 0.055(3) -0.001(2) 0.012(3) -0.006(3)
C32 0.091(5) 0.068(4) 0.083(4) 0.001(3) 0.032(4) -0.012(3)
C33 0.148(8) 0.064(4) 0.085(5) 0.015(4) 0.043(5) -0.017(5)
C34 0.186(10) 0.058(4) 0.085(5) 0.010(4) 0.022(6) 0.013(6)
C35 0.131(7) 0.060(4) 0.097(5) 0.010(4) 0.001(5) 0.029(4)
C36 0.078(4) 0.060(4) 0.071(4) -0.001(3) 0.009(3) 0.009(3)

loop_
_atom_site_label
_atom_site_type_symbol
_atom_site_fract_x
_atom_site_fract_y
_atom_site_fract_z
_atom_site_U_iso_or_equiv
_atom_site_thermal_displace_type
_atom_site_occupancy
_atom_site_calc_flag
_atom_site_refinement_flags
_atom_site_disorder_group
Mn1 Mn 0.52943(5) 0.53159(4) 0.25094(3) 0.0403(2) Uani 1 d . .
Mn2 Mn 0.49154(5) 0.45679(4) 0.41666(3) 0.0405(2) Uani 1 d . .
Mn3 Mn 0.48982(5) 0.45150(4) 0.08077(3) 0.0401(2) Uani 1 d . .
N11 N 0.4393(3) 0.5518(2) 0.3388(2) 0.0436(9) Uani 1 d . .
N12 N 0.3891(3) 0.6107(3) 0.3417(2) 0.0538(10) Uani 1 d . .
N13 N 0.3413(4) 0.6659(4) 0.3440(3) 0.107(2) Uani 1 d . .
N21 N 0.5845(3) 0.4363(2) 0.3294(2) 0.0439(9) Uani 1 d . .
N22 N 0.6107(3) 0.3676(3) 0.3168(2) 0.0516(10) Uani 1 d . .
N23 N 0.6355(4) 0.3023(3) 0.3062(3) 0.096(2) Uani 1 d . .
N31 N 0.5978(3) 0.5089(2) 0.4993(2) 0.0440(9) Uani 1 d . .
N32 N 0.6805(3) 0.4976(3) 0.5083(2) 0.0503(10) Uani 1 d . .
N33 N 0.7599(3) 0.4901(4) 0.5159(3) 0.088(2) Uani 1 d . .
N41 N 0.6066(3) 0.4965(2) 0.1613(2) 0.0435(9) Uani 1 d . .
N42 N 0.6858(3) 0.4758(3) 0.1637(2) 0.0503(10) Uani 1 d . .
N43 N 0.7629(3) 0.4582(4) 0.1651(3) 0.093(2) Uani 1 d . .
N51 N 0.4148(3) 0.4803(2) 0.1746(2) 0.0446(9) Uani 1 d . .
N52 N 0.3339(3) 0.4975(2) 0.1759(2) 0.0482(10) Uani 1 d . .
N53 N 0.2569(3) 0.5122(3) 0.1783(3) 0.080(2) Uani 1 d . .
N61 N 0.5719(3) 0.4461(2) -0.0124(2) 0.0458(9) Uani 1 d . .
N62 N 0.6286(3) 0.3951(3) -0.0246(2) 0.0550(11) Uani 1 d . .
N63 N 0.6815(4) 0.3470(4) -0.0367(3) 0.103(2) Uani 1 d . .
O1 O 0.4933(2) 0.6582(2) 0.1970(2) 0.0577(9) Uani 1 d . .
N1 N 0.6273(3) 0.6314(2) 0.3068(2) 0.0460(9) Uani 1 d . .
C1 C 0.6804(3) 0.6190(3) 0.3697(3) 0.0576(13) Uani 1 d . .
H1 H 0.6987(3) 0.5652(3) 0.3825(3) 0.069 Uiso 1 calc R .
C2 C 0.7095(4) 0.6826(4) 0.4168(3) 0.077(2) Uani 1 d . .
H2 H 0.7468(4) 0.6717(4) 0.4604(3) 0.093 Uiso 1 calc R .
C3 C 0.6826(5) 0.7621(4) 0.3985(3) 0.084(2) Uani 1 d . .
H3 H 0.7000(5) 0.8059(4) 0.4298(3) 0.100 Uiso 1 calc R .
C4 C 0.6294(4) 0.7752(4) 0.3328(3) 0.070(2) Uani 1 d . .
H4 H 0.6103(4) 0.8284(4) 0.3191(3) 0.084 Uiso 1 calc R .
C5 C 0.6046(3) 0.7096(3) 0.2875(2) 0.0469(11) Uani 1 d . .
C6 C 0.5433(3) 0.7172(3) 0.2167(3) 0.0470(11) Uani 1 d . .
C7 C 0.5437(4) 0.7923(3) 0.1724(3) 0.0553(13) Uani 1 d . .
C8 C 0.4665(5) 0.8104(4) 0.1237(3) 0.080(2) Uani 1 d . .
H8 H 0.4144(5) 0.7759(4) 0.1198(3) 0.096 Uiso 1 calc R .
C9 C 0.4674(6) 0.8811(5) 0.0802(4) 0.110(3) Uani 1 d . .
H9 H 0.4154(6) 0.8945(5) 0.0476(4) 0.132 Uiso 1 calc R .
C10 C 0.5454(7) 0.9310(5) 0.0856(5) 0.113(3) Uani 1 d . .
H10 H 0.5458(7) 0.9780(5) 0.0566(5) 0.136 Uiso 1 calc R .
C11 C 0.6203(6) 0.9125(4) 0.1320(4) 0.093(2) Uani 1 d . .
H11 H 0.6727(6) 0.9465(4) 0.1348(4) 0.112 Uiso 1 calc R .
C12 C 0.6210(4) 0.8443(3) 0.1756(3) 0.0654(15) Uani 1 d . .
H12 H 0.6739(4) 0.8323(3) 0.2078(3) 0.078 Uiso 1 calc R .
O2 O 0.5317(2) 0.3327(2) 0.4700(2) 0.0569(9) Uani 1 d . .
N2 N 0.3923(3) 0.3568(2) 0.3675(2) 0.0452(9) Uani 1 d . .
C13 C 0.3183(4) 0.3720(3) 0.3199(3) 0.0594(14) Uani 1 d . .
H13 H 0.3071(4) 0.4259(3) 0.3036(3) 0.071 Uiso 1 calc R .
C14 C 0.2565(4) 0.3093(4) 0.2935(3) 0.077(2) Uani 1 d . .
H14 H 0.2060(4) 0.3212(4) 0.2589(3) 0.093 Uiso 1 calc R .
C15 C 0.2710(4) 0.2307(4) 0.3188(3) 0.076(2) Uani 1 d . .
H15 H 0.2300(4) 0.1884(4) 0.3025(3) 0.091 Uiso 1 calc R .
C16 C 0.3475(4) 0.2149(3) 0.3690(3) 0.0629(14) Uani 1 d . .
H16 H 0.3582(4) 0.1618(3) 0.3876(3) 0.076 Uiso 1 calc R .
C17 C 0.4080(3) 0.2783(3) 0.3914(2) 0.0465(11) Uani 1 d . .
C18 C 0.4931(3) 0.2696(3) 0.4454(3) 0.0477(11) Uani 1 d . .
C19 C 0.5308(4) 0.1881(3) 0.4702(3) 0.0589(13) Uani 1 d . .
C20 C 0.5695(4) 0.1804(4) 0.5418(3) 0.070(2) Uani 1 d . .
H20 H 0.5672(4) 0.2248(4) 0.5736(3) 0.084 Uiso 1 calc R .
C21 C 0.6117(5) 0.1075(4) 0.5665(4) 0.089(2) Uani 1 d . .
H21 H 0.6353(5) 0.1019(4) 0.6153(4) 0.107 Uiso 1 calc R .
C22 C 0.6187(5) 0.0433(4) 0.5190(5) 0.095(2) Uani 1 d . .
H22 H 0.6480(5) -0.0056(4) 0.5356(5) 0.114 Uiso 1 calc R .
C23 C 0.5830(4) 0.0507(4) 0.4475(4) 0.085(2) Uani 1 d . .
H23 H 0.5896(4) 0.0073(4) 0.4154(4) 0.102 Uiso 1 calc R .
C24 C 0.5369(4) 0.1226(4) 0.4224(4) 0.071(2) Uani 1 d . .
H24 H 0.5105(4) 0.1267(4) 0.3742(4) 0.086 Uiso 1 calc R .
O3 O 0.5301(2) 0.3233(2) 0.1264(2) 0.0599(9) Uani 1 d . .
N3 N 0.3852(3) 0.3569(2) 0.0309(2) 0.0477(9) Uani 1 d . .
C25 C 0.3225(3) 0.3716(3) -0.0260(3) 0.0566(13) Uani 1 d . .
H25 H 0.3155(3) 0.4256(3) -0.0432(3) 0.068 Uiso 1 calc R .
C26 C 0.2666(4) 0.3102(4) -0.0613(3) 0.069(2) Uani 1 d . .
H26 H 0.2244(4) 0.3227(4) -0.1019(3) 0.083 Uiso 1 calc R .
C27 C 0.2751(4) 0.2317(4) -0.0351(3) 0.071(2) Uani 1 d . .
H27 H 0.2377(4) 0.1895(4) -0.0568(3) 0.086 Uiso 1 calc R .
C28 C 0.3402(4) 0.2155(4) 0.0243(3) 0.0654(15) Uani 1 d . .
H28 H 0.3473(4) 0.1620(4) 0.0428(3) 0.078 Uiso 1 calc R .
C29 C 0.3938(3) 0.2781(3) 0.0557(3) 0.0498(12) Uani 1 d . .
C30 C 0.4721(4) 0.2669(3) 0.1156(3) 0.0510(12) Uani 1 d . .
C31 C 0.4829(4) 0.1905(3) 0.1594(3) 0.0577(13) Uani 1 d . .
C32 C 0.4080(5) 0.1454(4) 0.1783(3) 0.079(2) Uani 1 d . .
H32 H 0.3472(5) 0.1626(4) 0.1630(3) 0.095 Uiso 1 calc R .
C33 C 0.4237(7) 0.0738(4) 0.2204(4) 0.097(2) Uani 1 d . .
H33 H 0.3737(7) 0.0435(4) 0.2342(4) 0.116 Uiso 1 calc R .
C34 C 0.5138(8) 0.0489(5) 0.2411(4) 0.109(3) Uani 1 d . .
H34 H 0.5243(8) 0.0000(5) 0.2675(4) 0.131 Uiso 1 calc R .
C35 C 0.5880(6) 0.0932(4) 0.2243(4) 0.097(2) Uani 1 d . .
H35 H 0.6484(6) 0.0755(4) 0.2400(4) 0.117 Uiso 1 calc R .
C36 C 0.5735(4) 0.1651(4) 0.1838(3) 0.070(2) Uani 1 d . .
H36 H 0.6243(4) 0.1963(4) 0.1729(3) 0.084 Uiso 1 calc R .

loop_
_atom_type_symbol
_atom_type_description
_atom_type_scat_dispersion_real
_atom_type_scat_dispersion_imag
_atom_type_scat_source
C C 0.0033 0.0016 'International Tables Vol C Tables 4.2.6.8 and 6.1.1.4'
H H 0.0000 0.0000 'International Tables Vol C Tables 4.2.6.8 and 6.1.1.4'
N N 0.0061 0.0033 'International Tables Vol C Tables 4.2.6.8 and 6.1.1.4'
Mn Mn 0.3368 0.7283 'International Tables Vol C Tables 4.2.6.8 and 6.1.1.4'
O O 0.0106 0.0060 'International Tables Vol C Tables 4.2.6.8 and 6.1.1.4'

loop_
_geom_angle_atom_site_label_1
_geom_angle_atom_site_label_2
_geom_angle_atom_site_label_3
_geom_angle
_geom_angle_site_symmetry_1
_geom_angle_site_symmetry_3
_geom_angle_publ_flag
Mn1 Mn2 Mn2 132.52(4) . 3_666 yes
Mn2 Mn1 Mn3 132.38(3) . . yes
Mn1 Mn3 Mn3 127.88(4) . 3_665 yes
N41 Mn1 N21 98.18(14) . . yes
N41 Mn1 N51 80.01(14) . . yes
N21 Mn1 N51 110.12(15) . . yes
N41 Mn1 N11 172.14(14) . . yes
N21 Mn1 N11 79.48(13) . . yes
N51 Mn1 N11 93.69(14) . . yes
N41 Mn1 N1 100.51(14) . . yes
N21 Mn1 N1 92.31(14) . . yes
N51 Mn1 N1 157.33(14) . . yes
N11 Mn1 N1 87.11(14) . . yes
N41 Mn1 O1 90.67(14) . . yes
N21 Mn1 O1 162.06(13) . . yes
N51 Mn1 O1 86.70(14) . . yes
N11 Mn1 O1 93.67(13) . . yes
N1 Mn1 O1 70.65(13) . . yes
N11 Mn2 N31 110.32(15) . . yes
N11 Mn2 N31 95.92(14) . 3_666 yes
N31 Mn2 N31 80.28(15) . 3_666 yes
N11 Mn2 N21 79.49(13) . . yes
N31 Mn2 N21 97.48(14) . . yes
N31 Mn2 N21 173.91(14) 3_666 . yes
N11 Mn2 N2 94.85(14) . . yes
N31 Mn2 N2 154.56(14) . . yes
N31 Mn2 N2 93.89(14) 3_666 . yes
N21 Mn2 N2 90.50(14) . . yes
N11 Mn2 O2 163.13(13) . . yes
N31 Mn2 O2 85.17(13) . . yes
N31 Mn2 O2 93.23(14) 3_666 . yes
N21 Mn2 O2 92.21(13) . . yes
N2 Mn2 O2 70.36(13) . . yes
N51 Mn3 N61 169.83(15) . . yes
N51 Mn3 N61 95.16(14) . 3_665 yes
N61 Mn3 N61 78.44(15) . 3_665 yes
N51 Mn3 N41 78.91(14) . . yes
N61 Mn3 N41 95.89(14) . . yes
N61 Mn3 N41 111.02(14) 3_665 . yes
N51 Mn3 N3 95.61(14) . . yes
N61 Mn3 N3 92.74(15) . . yes
N61 Mn3 N3 93.98(15) 3_665 . yes
N41 Mn3 N3 154.71(15) . . yes
N51 Mn3 O3 91.61(14) . . yes
N61 Mn3 O3 96.65(14) . . yes
N61 Mn3 O3 163.67(13) 3_665 . yes
N41 Mn3 O3 84.85(13) . . yes
N3 Mn3 O3 70.54(13) . . yes
N12 N11 Mn2 133.8(3) . . yes
N12 N11 Mn1 123.9(3) . . yes
Mn2 N11 Mn1 101.13(15) . . yes
N13 N12 N11 179.4(6) . . yes
N22 N21 Mn1 128.0(3) . . yes
N22 N21 Mn2 120.2(3) . . yes
Mn1 N21 Mn2 99.88(15) . . yes
N23 N22 N21 178.7(5) . . yes
N32 N31 Mn2 129.6(3) . . yes
N32 N31 Mn2 126.6(3) . 3_666 yes
Mn2 N31 Mn2 99.72(15) . 3_666 yes
N33 N32 N31 177.2(6) . . yes
N42 N41 Mn1 128.5(3) . . yes
N42 N41 Mn3 125.4(3) . . yes
Mn1 N41 Mn3 100.35(15) . . yes
N43 N42 N41 177.8(6) . . yes
N52 N51 Mn3 129.3(3) . . yes
N52 N51 Mn1 123.8(3) . . yes
Mn3 N51 Mn1 100.54(15) . . yes
N53 N52 N51 178.3(5) . . yes
N62 N61 Mn3 127.9(3) . . ?
N62 N61 Mn3 130.2(3) . 3_665 yes
Mn3 N61 Mn3 101.56(15) . 3_665 yes
N63 N62 N61 179.3(6) . . yes
C6 O1 Mn1 117.8(3) . . ?
C1 N1 C5 118.1(4) . . ?
C1 N1 Mn1 123.0(3) . . ?
C5 N1 Mn1 114.9(3) . . ?
N1 C1 C2 122.7(5) . . ?
C3 C2 C1 119.0(5) . . ?
C2 C3 C4 118.3(6) . . ?
C5 C4 C3 119.9(6) . . ?
N1 C5 C4 121.7(5) . . ?
N1 C5 C6 114.2(4) . . ?
C4 C5 C6 123.8(5) . . ?
O1 C6 C7 121.3(4) . . ?
O1 C6 C5 117.6(4) . . ?
C7 C6 C5 121.1(4) . . ?
C8 C7 C12 118.8(5) . . ?
C8 C7 C6 119.0(5) . . ?
C12 C7 C6 122.2(5) . . ?
C7 C8 C9 119.1(7) . . ?
C10 C9 C8 120.0(7) . . ?
C11 C10 C9 120.6(7) . . ?
C10 C11 C12 120.7(7) . . ?
C11 C12 C7 120.8(6) . . ?
C18 O2 Mn2 119.5(3) . . ?
C13 N2 C17 118.8(4) . . ?
C13 N2 Mn2 123.6(3) . . ?
C17 N2 Mn2 117.5(3) . . ?
N2 C13 C14 121.9(5) . . ?
C15 C14 C13 119.3(5) . . ?
C14 C15 C16 118.9(5) . . ?
C17 C16 C15 119.4(5) . . ?
N2 C17 C16 121.6(5) . . ?
N2 C17 C18 113.5(4) . . ?
C16 C17 C18 124.8(5) . . ?
O2 C18 C19 119.6(4) . . ?
O2 C18 C17 118.0(4) . . ?
C19 C18 C17 122.3(4) . . ?
C20 C19 C24 119.6(5) . . ?
C20 C19 C18 118.0(5) . . ?
C24 C19 C18 122.1(5) . . ?
C21 C20 C19 120.5(6) . . ?
C22 C21 C20 119.9(7) . . ?
C23 C22 C21 120.4(6) . . ?
C22 C23 C24 120.4(7) . . ?
C19 C24 C23 119.2(6) . . ?
C30 O3 Mn3 118.0(3) . . ?
C25 N3 C29 117.7(4) . . ?
C25 N3 Mn3 124.1(3) . . ?
C29 N3 Mn3 117.8(3) . . ?
N3 C25 C26 123.2(5) . . ?
C27 C26 C25 118.4(5) . . ?
C26 C27 C28 118.9(5) . . ?
C29 C28 C27 119.8(6) . . ?
N3 C29 C28 122.0(5) . . ?
N3 C29 C30 113.3(4) . . ?
C28 C29 C30 124.5(5) . . ?
O3 C30 C31 120.1(5) . . ?
O3 C30 C29 117.9(4) . . ?
C31 C30 C29 122.0(4) . . ?
C32 C31 C36 119.6(6) . . ?
C32 C31 C30 123.0(6) . . ?
C36 C31 C30 117.4(5) . . ?
C31 C32 C33 119.8(7) . . ?
C34 C33 C32 118.9(7) . . ?
C35 C34 C33 121.9(7) . . ?
C34 C35 C36 119.8(8) . . ?
C35 C36 C31 119.9(6) . . ?

loop_
_geom_bond_atom_site_label_1
_geom_bond_atom_site_label_2
_geom_bond_distance
_geom_bond_site_symmetry_2
_geom_bond_publ_flag
Mn1 Mn2 3.396(1) . yes
Mn1 Mn3 3.386(1) . yes
Mn2 Mn2 3.364(1) 3_666 yes
Mn3 Mn3 3.415(1) 3_665 yes
Mn1 N41 2.176(4) . yes
Mn1 N21 2.197(4) . yes
Mn1 N51 2.205(4) . yes
Mn1 N11 2.220(4) . yes
Mn1 N1 2.305(4) . yes
Mn1 O1 2.308(3) . yes
Mn2 N11 2.176(4) . yes
Mn2 N31 2.200(4) . yes
Mn2 N31 2.201(4) 3_666 yes
Mn2 N21 2.239(4) . yes
Mn2 N2 2.275(4) . yes
Mn2 O2 2.278(3) . yes
Mn3 N51 2.198(4) . yes
Mn3 N61 2.203(4) . yes
Mn3 N61 2.204(4) 3_665 yes
Mn3 N41 2.233(4) . yes
Mn3 N3 2.265(4) . yes
Mn3 O3 2.286(3) . yes
N11 N12 1.201(5) . yes
N12 N13 1.131(6) . yes
N21 N22 1.205(5) . yes
N22 N23 1.138(6) . yes
N31 N32 1.198(5) . yes
N31 Mn2 2.201(4) 3_666 yes
N32 N33 1.142(6) . yes
N41 N42 1.186(5) . yes
N42 N43 1.143(6) . yes
N51 N52 1.201(5) . yes
N52 N53 1.141(6) . yes
N61 N62 1.201(5) . yes
N61 Mn3 2.204(4) 3_665 yes
N62 N63 1.129(6) . yes
O1 C6 1.224(5) . ?
N1 C1 1.329(6) . ?
N1 C5 1.343(6) . ?
C1 C2 1.379(7) . ?
C2 C3 1.372(8) . ?
C3 C4 1.373(8) . ?
C4 C5 1.372(7) . ?
C5 C6 1.495(6) . ?
C6 C7 1.465(6) . ?
C7 C8 1.377(7) . ?
C7 C12 1.391(7) . ?
C8 C9 1.399(9) . ?
C9 C10 1.377(11) . ?
C10 C11 1.331(10) . ?
C11 C12 1.364(8) . ?
O2 C18 1.223(5) . ?
N2 C13 1.322(6) . ?
N2 C17 1.353(6) . ?
C13 C14 1.399(7) . ?
C14 C15 1.360(8) . ?
C15 C16 1.378(7) . ?
C16 C17 1.377(7) . ?
C17 C18 1.495(6) . ?
C18 C19 1.476(7) . ?
C19 C20 1.379(7) . ?
C19 C24 1.388(7) . ?
C20 C21 1.378(8) . ?
C21 C22 1.371(10) . ?
C22 C23 1.365(9) . ?
C23 C24 1.391(8) . ?
O3 C30 1.237(5) . ?
N3 C25 1.324(6) . ?
N3 C29 1.354(6) . ?
C25 C26 1.390(7) . ?
C26 C27 1.359(8) . ?
C27 C28 1.383(7) . ?
C28 C29 1.361(7) . ?
C29 C30 1.495(7) . ?
C30 C31 1.473(7) . ?
C31 C32 1.382(7) . ?
C31 C36 1.393(8) . ?
C32 C33 1.398(9) . ?
C33 C34 1.371(10) . ?
C34 C35 1.353(11) . ?
C35 C36 1.384(8) . ?

loop_
_geom_torsion_atom_site_label_1
_geom_torsion_atom_site_label_2
_geom_torsion_atom_site_label_3
_geom_torsion_atom_site_label_4
_geom_torsion
_geom_torsion_site_symmetry_1
_geom_torsion_site_symmetry_2
_geom_torsion_site_symmetry_3
_geom_torsion_site_symmetry_4
_geom_torsion_publ_flag
N31 Mn2 N11 N12 -72.6(5) . . . . ?
N31 Mn2 N11 N12 9.2(5) 3_666 . . . ?
N21 Mn2 N11 N12 -166.8(5) . . . . ?
N2 Mn2 N11 N12 103.6(5) . . . . ?
O2 Mn2 N11 N12 131.6(5) . . . . ?
N31 Mn2 N11 Mn1 94.8(2) . . . . ?
N31 Mn2 N11 Mn1 176.64(15) 3_666 . . . ?
N21 Mn2 N11 Mn1 0.69(14) . . . . ?
N2 Mn2 N11 Mn1 -88.9(2) . . . . ?
O2 Mn2 N11 Mn1 -60.9(5) . . . . ?
N41 Mn1 N11 N12 -118.3(10) . . . . ?
N21 Mn1 N11 N12 168.5(4) . . . . ?
N51 Mn1 N11 N12 -81.7(4) . . . . ?
N1 Mn1 N11 N12 75.6(4) . . . . ?
O1 Mn1 N11 N12 5.2(4) . . . . ?
N41 Mn1 N11 Mn2 72.6(10) . . . . ?
N21 Mn1 N11 Mn2 -0.70(14) . . . . ?
N51 Mn1 N11 Mn2 109.1(2) . . . . ?
N1 Mn1 N11 Mn2 -93.6(2) . . . . ?
O1 Mn1 N11 Mn2 -163.99(14) . . . . ?
Mn2 N11 N12 N13 -118.1(561) . . . . ?
Mn1 N11 N12 N13 76.7(562) . . . . ?
N41 Mn1 N21 N22 -30.1(4) . . . . ?
N51 Mn1 N21 N22 52.2(4) . . . . ?
N11 Mn1 N21 N22 142.3(4) . . . . ?
N1 Mn1 N21 N22 -131.1(4) . . . . ?
O1 Mn1 N21 N22 -148.9(4) . . . . ?
N41 Mn1 N21 Mn2 -171.72(14) . . . . ?
N51 Mn1 N21 Mn2 -89.4(2) . . . . ?
N11 Mn1 N21 Mn2 0.68(14) . . . . ?
N1 Mn1 N21 Mn2 87.3(2) . . . . ?
O1 Mn1 N21 Mn2 69.4(5) . . . . ?
N11 Mn2 N21 N22 -146.2(4) . . . . ?
N31 Mn2 N21 N22 104.4(4) . . . . ?
N31 Mn2 N21 N22 172.4(11) 3_666 . . . ?
N2 Mn2 N21 N22 -51.4(4) . . . . ?
O2 Mn2 N21 N22 19.0(4) . . . . ?
N11 Mn2 N21 Mn1 -0.69(14) . . . . ?
N31 Mn2 N21 Mn1 -110.1(2) . . . . ?
N31 Mn2 N21 Mn1 -42.1(13) 3_666 . . . ?
N2 Mn2 N21 Mn1 94.1(2) . . . . ?
O2 Mn2 N21 Mn1 164.51(14) . . . . ?
Mn1 N21 N22 N23 -170.0(249) . . . . ?
Mn2 N21 N22 N23 -35.0(253) . . . . ?
N11 Mn2 N31 N32 -109.3(4) . . . . ?
N31 Mn2 N31 N32 158.0(5) 3_666 . . . ?
N21 Mn2 N31 N32 -27.7(4) . . . . ?
N2 Mn2 N31 N32 79.5(5) . . . . ?
O2 Mn2 N31 N32 63.9(4) . . . . ?
N11 Mn2 N31 Mn2 92.8(2) . . . 3_666 ?
N31 Mn2 N31 Mn2 0.0 3_666 . . 3_666 ?
N21 Mn2 N31 Mn2 174.27(15) . . . 3_666 ?
N2 Mn2 N31 Mn2 -78.5(3) . . . 3_666 ?
O2 Mn2 N31 Mn2 -94.1(2) . . . 3_666 ?
Mn2 N31 N32 N33 110.6(104) . . . . ?
Mn2 N31 N32 N33 -96.8(104) 3_666 . . . ?
N21 Mn1 N41 N42 -41.4(4) . . . . ?
N51 Mn1 N41 N42 -150.5(4) . . . . ?
N11 Mn1 N41 N42 -113.4(10) . . . . ?
N1 Mn1 N41 N42 52.5(4) . . . . ?
O1 Mn1 N41 N42 123.0(4) . . . . ?
N21 Mn1 N41 Mn3 112.4(2) . . . . ?
N51 Mn1 N41 Mn3 3.29(14) . . . . ?
N11 Mn1 N41 Mn3 40.4(11) . . . . ?
N1 Mn1 N41 Mn3 -153.67(15) . . . . ?
O1 Mn1 N41 Mn3 -83.23(15) . . . . ?
N51 Mn3 N41 N42 151.6(4) . . . . ?
N61 Mn3 N41 N42 -37.3(4) . . . . ?
N61 Mn3 N41 N42 -117.1(4) 3_665 . . . ?
N3 Mn3 N41 N42 72.1(5) . . . . ?
O3 Mn3 N41 N42 58.9(4) . . . . ?
N51 Mn3 N41 Mn1 -3.31(14) . . . . ?
N61 Mn3 N41 Mn1 167.85(15) . . . . ?
N61 Mn3 N41 Mn1 88.0(2) 3_665 . . . ?
N3 Mn3 N41 Mn1 -82.8(3) . . . . ?
O3 Mn3 N41 Mn1 -96.0(2) . . . . ?
Mn1 N41 N42 N43 -106.2(138) . . . . ?
Mn3 N41 N42 N43 106.0(138) . . . . ?
N61 Mn3 N51 N52 95.4(8) . . . . ?
N61 Mn3 N51 N52 44.9(4) 3_665 . . . ?
N41 Mn3 N51 N52 155.4(4) . . . . ?
N3 Mn3 N51 N52 -49.6(4) . . . . ?
O3 Mn3 N51 N52 -120.2(4) . . . . ?
N61 Mn3 N51 Mn1 -56.7(8) . . . . ?
N61 Mn3 N51 Mn1 -107.2(2) 3_665 . . . ?
N41 Mn3 N51 Mn1 3.27(14) . . . . ?
N3 Mn3 N51 Mn1 158.3(2) . . . . ?
O3 Mn3 N51 Mn1 87.7(2) . . . . ?
N41 Mn1 N51 N52 -157.5(4) . . . . ?
N21 Mn1 N51 N52 107.4(4) . . . . ?
N11 Mn1 N51 N52 27.2(4) . . . . ?
N1 Mn1 N51 N52 -64.1(5) . . . . ?
O1 Mn1 N51 N52 -66.2(4) . . . . ?
N41 Mn1 N51 Mn3 -3.35(14) . . . . ?
N21 Mn1 N51 Mn3 -98.5(2) . . . . ?
N11 Mn1 N51 Mn3 -178.6(2) . . . . ?
N1 Mn1 N51 Mn3 90.0(4) . . . . ?
O1 Mn1 N51 Mn3 87.9(2) . . . . ?
Mn3 N51 N52 N53 123.5(167) . . . . ?
Mn1 N51 N52 N53 -90.2(168) . . . . ?
N51 Mn3 N61 N62 134.5(7) . . . . ?
N61 Mn3 N61 N62 -173.8(5) 3_665 . . . ?
N41 Mn3 N61 N62 75.9(4) . . . . ?
N3 Mn3 N61 N62 -80.3(4) . . . . ?
O3 Mn3 N61 N62 -9.6(4) . . . . ?
N51 Mn3 N61 Mn3 -51.7(8) . . . 3_665 ?
N61 Mn3 N61 Mn3 0.0 3_665 . . 3_665 ?
N41 Mn3 N61 Mn3 -110.3(2) . . . 3_665 ?
N3 Mn3 N61 Mn3 93.5(2) . . . 3_665 ?
O3 Mn3 N61 Mn3 164.22(15) . . . 3_665 ?
Mn3 N61 N62 N63 123.6(497) . . . . ?
Mn3 N61 N62 N63 -48.5(500) 3_665 . . . ?
N41 Mn1 O1 C6 -95.7(4) . . . . ?
N21 Mn1 O1 C6 24.2(7) . . . . ?
N51 Mn1 O1 C6 -175.7(4) . . . . ?
N11 Mn1 O1 C6 90.8(4) . . . . ?
N1 Mn1 O1 C6 5.2(3) . . . . ?
N41 Mn1 N1 C1 -106.5(4) . . . . ?
N21 Mn1 N1 C1 -7.7(4) . . . . ?
N51 Mn1 N1 C1 164.3(4) . . . . ?
N11 Mn1 N1 C1 71.6(4) . . . . ?
O1 Mn1 N1 C1 166.5(4) . . . . ?
N41 Mn1 N1 C5 96.2(3) . . . . ?
N21 Mn1 N1 C5 -165.0(3) . . . . ?
N51 Mn1 N1 C5 7.0(6) . . . . ?
N11 Mn1 N1 C5 -85.7(3) . . . . ?
O1 Mn1 N1 C5 9.2(3) . . . . ?
C5 N1 C1 C2 2.7(8) . . . . ?
Mn1 N1 C1 C2 -153.9(4) . . . . ?
N1 C1 C2 C3 0.2(9) . . . . ?
C1 C2 C3 C4 -1.5(10) . . . . ?
C2 C3 C4 C5 0.0(10) . . . . ?
C1 N1 C5 C4 -4.3(7) . . . . ?
Mn1 N1 C5 C4 154.2(4) . . . . ?
C1 N1 C5 C6 -178.9(4) . . . . ?
Mn1 N1 C5 C6 -20.4(5) . . . . ?
C3 C4 C5 N1 3.0(9) . . . . ?
C3 C4 C5 C6 177.1(5) . . . . ?
Mn1 O1 C6 C7 161.9(3) . . . . ?
Mn1 O1 C6 C5 -17.8(6) . . . . ?
N1 C5 C6 O1 26.0(6) . . . . ?
C4 C5 C6 O1 -148.5(5) . . . . ?
N1 C5 C6 C7 -153.6(4) . . . . ?
C4 C5 C6 C7 31.9(7) . . . . ?
O1 C6 C7 C8 23.8(8) . . . . ?
C5 C6 C7 C8 -156.6(5) . . . . ?
O1 C6 C7 C12 -153.4(5) . . . . ?
C5 C6 C7 C12 26.3(7) . . . . ?
C12 C7 C8 C9 -1.4(9) . . . . ?
C6 C7 C8 C9 -178.6(6) . . . . ?
C7 C8 C9 C10 1.0(12) . . . . ?
C8 C9 C10 C11 0.0(14) . . . . ?
C9 C10 C11 C12 -0.6(13) . . . . ?
C10 C11 C12 C7 0.2(10) . . . . ?
C8 C7 C12 C11 0.8(9) . . . . ?
C6 C7 C12 C11 178.0(5) . . . . ?
N11 Mn2 O2 C18 -21.8(7) . . . . ?
N31 Mn2 O2 C18 -179.1(4) . . . . ?
N31 Mn2 O2 C18 101.0(4) 3_666 . . . ?
N21 Mn2 O2 C18 -81.7(4) . . . . ?
N2 Mn2 O2 C18 8.0(4) . . . . ?
N11 Mn2 N2 C13 -13.8(4) . . . . ?
N31 Mn2 N2 C13 158.0(4) . . . . ?
N31 Mn2 N2 C13 82.5(4) 3_666 . . . ?
N21 Mn2 N2 C13 -93.3(4) . . . . ?
O2 Mn2 N2 C13 174.5(4) . . . . ?
N11 Mn2 N2 C17 169.6(3) . . . . ?
N31 Mn2 N2 C17 -18.6(5) . . . . ?
N31 Mn2 N2 C17 -94.1(3) 3_666 . . . ?
N21 Mn2 N2 C17 90.1(3) . . . . ?
O2 Mn2 N2 C17 -2.0(3) . . . . ?
C17 N2 C13 C14 -0.4(8) . . . . ?
Mn2 N2 C13 C14 -177.0(4) . . . . ?
N2 C13 C14 C15 1.9(9) . . . . ?
C13 C14 C15 C16 -1.2(10) . . . . ?
C14 C15 C16 C17 -1.0(9) . . . . ?
C13 N2 C17 C16 -1.9(7) . . . . ?
Mn2 N2 C17 C16 174.9(4) . . . . ?
C13 N2 C17 C18 -179.4(4) . . . . ?
Mn2 N2 C17 C18 -2.7(5) . . . . ?
C15 C16 C17 N2 2.6(8) . . . . ?
C15 C16 C17 C18 179.9(5) . . . . ?
Mn2 O2 C18 C19 168.4(3) . . . . ?
Mn2 O2 C18 C17 -12.3(6) . . . . ?
N2 C17 C18 O2 9.9(6) . . . . ?
C16 C17 C18 O2 -167.6(5) . . . . ?
N2 C17 C18 C19 -170.8(4) . . . . ?
C16 C17 C18 C19 11.7(8) . . . . ?
O2 C18 C19 C20 35.0(7) . . . . ?
C17 C18 C19 C20 -144.3(5) . . . . ?
O2 C18 C19 C24 -138.2(5) . . . . ?
C17 C18 C19 C24 42.5(7) . . . . ?
C24 C19 C20 C21 -1.9(9) . . . . ?
C18 C19 C20 C21 -175.3(5) . . . . ?
C19 C20 C21 C22 2.8(10) . . . . ?
C20 C21 C22 C23 -0.9(11) . . . . ?
C21 C22 C23 C24 -1.7(11) . . . . ?
C20 C19 C24 C23 -0.7(9) . . . . ?
C18 C19 C24 C23 172.4(5) . . . . ?
C22 C23 C24 C19 2.5(9) . . . . ?
N51 Mn3 O3 C30 82.4(4) . . . . ?
N61 Mn3 O3 C30 -103.5(4) . . . . ?
N61 Mn3 O3 C30 -32.2(7) 3_665 . . . ?
N41 Mn3 O3 C30 161.1(4) . . . . ?
N3 Mn3 O3 C30 -13.0(4) . . . . ?
N51 Mn3 N3 C25 102.6(4) . . . . ?
N61 Mn3 N3 C25 -71.6(4) . . . . ?
N61 Mn3 N3 C25 7.0(4) 3_665 . . . ?
N41 Mn3 N3 C25 178.5(4) . . . . ?
O3 Mn3 N3 C25 -167.6(4) . . . . ?
N51 Mn3 N3 C29 -84.8(3) . . . . ?
N61 Mn3 N3 C29 101.0(3) . . . . ?
N61 Mn3 N3 C29 179.6(3) 3_665 . . . ?
N41 Mn3 N3 C29 -9.0(5) . . . . ?
O3 Mn3 N3 C29 4.9(3) . . . . ?
C29 N3 C25 C26 -0.6(7) . . . . ?
Mn3 N3 C25 C26 171.9(4) . . . . ?
N3 C25 C26 C27 1.6(8) . . . . ?
C25 C26 C27 C28 -1.5(9) . . . . ?
C26 C27 C28 C29 0.5(9) . . . . ?
C25 N3 C29 C28 -0.5(7) . . . . ?
Mn3 N3 C29 C28 -173.5(4) . . . . ?
C25 N3 C29 C30 174.9(4) . . . . ?
Mn3 N3 C29 C30 1.8(5) . . . . ?
C27 C28 C29 N3 0.5(8) . . . . ?
C27 C28 C29 C30 -174.2(5) . . . . ?
Mn3 O3 C30 C31 -163.4(3) . . . . ?
Mn3 O3 C30 C29 18.7(6) . . . . ?
N3 C29 C30 O3 -13.7(6) . . . . ?
C28 C29 C30 O3 161.5(5) . . . . ?
N3 C29 C30 C31 168.5(4) . . . . ?
C28 C29 C30 C31 -16.3(8) . . . . ?
O3 C30 C31 C32 147.0(5) . . . . ?
C29 C30 C31 C32 -35.2(8) . . . . ?
O3 C30 C31 C36 -31.2(7) . . . . ?
C29 C30 C31 C36 146.6(5) . . . . ?
C36 C31 C32 C33 -1.3(9) . . . . ?
C30 C31 C32 C33 -179.5(5) . . . . ?
C31 C32 C33 C34 -1.2(10) . . . . ?
C32 C33 C34 C35 2.6(12) . . . . ?
C33 C34 C35 C36 -1.4(12) . . . . ?
C34 C35 C36 C31 -1.2(10) . . . . ?
C32 C31 C36 C35 2.5(8) . . . . ?
C30 C31 C36 C35 -179.2(5) . . . . ?
